data_7719151
loop_
_publ_author_name
'Shang, Meng-Jia'
'Chen, Duyong'
'Zhou, Ren-He'
'Lu, Han-Han'
'Ma, Lin'
'Xiao, Jingyi'
'Zhao, Liang'
'Meng, Yin-Shan'
'Liu, Tao'

_publ_section_title
;
 Unveiling the Relationship between Counterion Size and Spin Crossover
 Dynamics in Hexadentate Schiff-Base Manganese(III) Complexes
;
_journal_name_full 'Dalton Transactions'
_journal_paper_doi 10.1039/D5DT01347J
_journal_year 2025
_chemical_absolute_configuration unk
_chemical_formula_moiety 'C22 H26 F2 Mn N4 O2, N O3'
_chemical_formula_sum 'C22 H26 F2 Mn N5 O5'
_chemical_formula_weight 533.42
_space_group_crystal_system orthorhombic
_space_group_IT_number 19
_space_group_name_Hall 'P 2ac 2ab'
_space_group_name_H-M_alt 'P 21 21 21'
_atom_sites_solution_hydrogens geom
_atom_sites_solution_primary dual
_atom_sites_solution_secondary difmap
_audit_creation_date 2025-07-03
_audit_creation_method
;
Olex2 1.5
(compiled 2022.04.07 svn.rca3783a0 for OlexSys, GUI svn.r6498)
;
_audit_update_record
;
2025-07-05 deposited with the CCDC.	2025-07-24 downloaded from the CCDC.
;
_cell_angle_alpha 90
_cell_angle_beta 90
_cell_angle_gamma 90
_cell_formula_units_Z 4
_cell_length_a 8.202(2)
_cell_length_b 16.360(5)
_cell_length_c 18.422(5)
_cell_measurement_reflns_used 9592
_cell_measurement_temperature 400(2)
_cell_measurement_theta_max 23.483
_cell_measurement_theta_min 2.211
_cell_volume 2472.0(12)
_computing_cell_refinement 'SAINT V8.40B (Bruker, 2016)'
_computing_data_collection 'Bruker D8 Venture diffractometer'
_computing_data_reduction 'SAINT V8.40B (Bruker, 2016)'
_computing_molecular_graphics 'Olex2 1.5 (Dolomanov et al., 2009)'
_computing_publication_material 'Olex2 1.5 (Dolomanov et al., 2009)'
_computing_structure_refinement 'SHELXL 2019/3 (Sheldrick, 2015)'
_computing_structure_solution 'SHELXT 2014/5 (Sheldrick, 2014)'
_diffrn_ambient_temperature 400(2)
_diffrn_detector 'Bruker PHOTON-II area detector'
_diffrn_detector_area_resol_mean 7.4
_diffrn_detector_type 'CMOS-PHOTONII area detector'
_diffrn_measured_fraction_theta_full 0.999
_diffrn_measured_fraction_theta_max 0.995
_diffrn_measurement_device 'three-circle diffractometer'
_diffrn_measurement_device_type 'Bruker PHOTON-II area detector'
_diffrn_measurement_method 'phi and omega scans'
_diffrn_radiation_monochromator graphite
_diffrn_radiation_probe x-ray
_diffrn_radiation_type MoK\a
_diffrn_radiation_wavelength 0.71073
_diffrn_reflns_av_R_equivalents 0.0389
_diffrn_reflns_av_unetI/netI 0.0237
_diffrn_reflns_Laue_measured_fraction_full 0.999
_diffrn_reflns_Laue_measured_fraction_max 0.995
_diffrn_reflns_limit_h_max 10
_diffrn_reflns_limit_h_min -10
_diffrn_reflns_limit_k_max 19
_diffrn_reflns_limit_k_min -19
_diffrn_reflns_limit_l_max 22
_diffrn_reflns_limit_l_min -21
_diffrn_reflns_number 45048
_diffrn_reflns_point_group_measured_fraction_full 0.999
_diffrn_reflns_point_group_measured_fraction_max 0.995
_diffrn_reflns_theta_full 25.242
_diffrn_reflns_theta_max 25.739
_diffrn_reflns_theta_min 2.211
_diffrn_source 'sealed X-ray tube'
_diffrn_source_current 1.6
_diffrn_source_power 0.08
_diffrn_source_target Mo
_diffrn_source_voltage 50.0
_diffrn_standards_number 0
_exptl_absorpt_coefficient_mu 0.591
_exptl_absorpt_correction_T_max 0.7453
_exptl_absorpt_correction_T_min 0.6915
_exptl_absorpt_correction_type multi-scan
_exptl_absorpt_process_details
;
SADABS-2016/2 (Bruker,2016/2) was used for absorption correction.
wR2(int) was 0.1101 before and 0.0500 after correction.
The Ratio of minimum to maximum transmission is 0.9278.
The \l/2 correction factor is Not present.
;
_exptl_crystal_colour 'metallic blackish black'
_exptl_crystal_colour_lustre metallic
_exptl_crystal_colour_modifier blackish
_exptl_crystal_colour_primary black
_exptl_crystal_density_diffrn 1.433
_exptl_crystal_density_method 'not measured'
_exptl_crystal_description block
_exptl_crystal_F_000 1104
_exptl_crystal_size_max 0.2
_exptl_crystal_size_mid 0.1
_exptl_crystal_size_min 0.1
_refine_diff_density_max 0.190
_refine_diff_density_min -0.255
_refine_diff_density_rms 0.057
_refine_ls_abs_structure_details
;
 Refined as an inversion twin.
;
_refine_ls_abs_structure_Flack 0.45(4)
_refine_ls_extinction_method none
_refine_ls_goodness_of_fit_ref 1.039
_refine_ls_hydrogen_treatment constr
_refine_ls_matrix_type full
_refine_ls_number_parameters 500
_refine_ls_number_reflns 4686
_refine_ls_number_restraints 748
_refine_ls_restrained_S_all 1.071
_refine_ls_R_factor_all 0.0583
_refine_ls_R_factor_gt 0.0417
_refine_ls_shift/su_max 0.001
_refine_ls_shift/su_mean 0.000
_refine_ls_structure_factor_coef Fsqd
_refine_ls_weighting_details 'w=1/[\s^2^(Fo^2^)+(0.0713P)^2^+0.3168P] where P=(Fo^2^+2Fc^2^)/3'
_refine_ls_weighting_scheme calc
_refine_ls_wR_factor_gt 0.1106
_refine_ls_wR_factor_ref 0.1245
_reflns_Friedel_coverage 0.754
_reflns_Friedel_fraction_full 0.999
_reflns_Friedel_fraction_max 0.995
_reflns_number_gt 3622
_reflns_number_total 4686
_reflns_threshold_expression 'I > 2\s(I)'
_cod_data_source_file d5dt01347j2.cif
_cod_data_source_block 2441910
_cod_depositor_comments
;
The following automatic conversions were performed:

data item '_diffrn_radiation_probe' value 'X-ray' was changed to
'x-ray' in accordance with the
/home/data/users/saulius/crontab/automatic-downloads/rss-feeds/RSC/lib/dictionaries/cif_core.dic
dictionary named 'cif_core.dic' version 2.4.2 last updated on
2011-04-26.

Automatic conversion script
Id: cif_fix_values 8170 2020-07-09 18:12:32Z antanas 
;
_cod_original_cell_volume 2471.9(12)
_cod_database_code 7719151
_shelx_shelxl_version_number 2019/3
_shelx_space_group_comment
;
The symmetry employed for this shelxl refinement is uniquely defined
by the following loop, which should always be used as a source of
symmetry information in preference to the above space-group names.
They are only intended as comments.
;
_shelx_estimated_absorpt_t_max 0.943
_shelx_estimated_absorpt_t_min 0.891
_olex2_refinement_description
;
1. Twinned data refinement
 Scales: 0.55(4)
 0.45(4)
2. Fixed Uiso
 At 1.2 times of:
  All C(H) groups, All C(H,H) groups, All N(H) groups
3. Restrained planarity
 C22, C20, C19, C17, C21, C18, F2, O2, C16
 with sigma of 0.02
 C22A, C20A, C19A, C17A, C21A, C18A, F2A, O2, C16A
 with sigma of 0.02
 C6, C4, C3, C1, C5, C2, F1, C7, O1
 with sigma of 0.02
 C6A, C4A, C3A, C1A, C5A, C2A, O1, C7A, F1A
 with sigma of 0.02
4. Uiso/Uaniso restraints and constraints
O2 \\sim N3 \\sim F2 \\sim C16 \\sim C17 \\sim C18 \\sim C19 \\sim C20 \\sim
C21 \\sim C22 \\sim F2A \\sim C16A \\sim C17A \\sim C18A \\sim C19A \\sim C20A
\\sim C21A \\sim C22A: within 2A with sigma of 0.02 and sigma for terminal
atoms of 0.04 within 2A
O3 \\sim O4 \\sim O5 \\sim N5 \\sim O3A \\sim O4A \\sim O5A \\sim N5A: within
2A with sigma of 0.02 and sigma for terminal atoms of 0.04 within 2A
O1 \\sim N4 \\sim F1 \\sim C1 \\sim C2 \\sim C3 \\sim C4 \\sim C5 \\sim C6
\\sim C7 \\sim F1A \\sim C1A \\sim C2A \\sim C3A \\sim C4A \\sim C5A \\sim C6A
\\sim C7A: within 2A with sigma of 0.02 and sigma for terminal atoms of 0.04
within 2A
5. Same fragment restrains
{O1, N4, F1A, C1A, C2A, C3A, C4A, C5A, C6A, C7A} sigma for 1-2: 0.01, 1-3: 0.04
as in
{O1, N4, F1, C1, C2, C3, C4, C5, C6, C7}
{O2, N3, F2A, C16A, C17A, C18A, C19A, C20A, C21A, C22A} sigma for 1-2: 0.01,
1-3: 0.04
as in
{O2, N3, F2, C16, C17, C18, C19, C20, C21, C22}
{O3A, O4A, O5A, N5A} sigma for 1-2: 0.01, 1-3: 0.04
as in
{O3, O4, O5, N5}
6. Others
 Sof(O3A)=Sof(O4A)=Sof(O5A)=Sof(N5A)=1-FVAR(1)
 Sof(O3)=Sof(O4)=Sof(O5)=Sof(N5)=FVAR(1)
 Sof(F2A)=Sof(C16A)=Sof(H16A)=Sof(C17A)=Sof(C18A)=Sof(C19A)=Sof(H19A)=
 Sof(C20A)=Sof(C21A)=Sof(H21A)=Sof(C22A)=Sof(H22A)=1-FVAR(2)
 Sof(F2)=Sof(C16)=Sof(H16)=Sof(C17)=Sof(C18)=Sof(C19)=Sof(H19)=Sof(C20)=
 Sof(C21)=Sof(H21)=Sof(C22)=Sof(H22)=FVAR(2)
 Sof(F1A)=Sof(C1A)=Sof(C2A)=Sof(C3A)=Sof(H3A)=Sof(C4A)=Sof(H4A)=Sof(C5A)=
 Sof(C6A)=Sof(H6A)=Sof(C7A)=Sof(H7A)=1-FVAR(3)
 Sof(F1)=Sof(C1)=Sof(C2)=Sof(C3)=Sof(H3)=Sof(C4)=Sof(H4)=Sof(C5)=Sof(C6)=
 Sof(H6)=Sof(C7)=Sof(H7)=FVAR(3)
7.a Ternary CH refined with riding coordinates:
 N1(H1), N2(H2)
7.b Secondary CH2 refined with riding coordinates:
 C8(H8A,H8B), C9(H9A,H9B), C10(H10A,H10B), C11(H11A,H11B), C12(H12A,H12B),
 C13(H13A,H13B), C14(H14A,H14B), C15(H15A,H15B)
7.c Aromatic/amide H refined with riding coordinates:
 C3(H3), C4(H4), C6(H6), C7(H7), C16(H16), C19(H19), C21(H21), C22(H22),
 C3A(H3A), C4A(H4A), C6A(H6A), C7A(H7A), C16A(H16A), C19A(H19A), C21A(H21A),
 C22A(H22A)
;
_olex2_submission_special_instructions 'No special instructions were received'

loop_
_space_group_symop_operation_xyz
'x, y, z'
'x+1/2, -y+1/2, -z'
'-x, y+1/2, -z+1/2'
'-x+1/2, -y, z+1/2'

loop_
_atom_site_label
_atom_site_type_symbol
_atom_site_fract_x
_atom_site_fract_y
_atom_site_fract_z
_atom_site_U_iso_or_equiv
_atom_site_adp_type
_atom_site_occupancy
_atom_site_site_symmetry_order
_atom_site_calc_flag
_atom_site_refinement_flags_posn
_atom_site_refinement_flags_adp
_atom_site_refinement_flags_occupancy
_atom_site_disorder_assembly
_atom_site_disorder_group
Mn1 Mn 0.48466(8) 0.32312(4) 0.79122(3) 0.0754(2) Uani 1 1 d . . . . .
O1 O 0.6166(4) 0.2847(2) 0.71472(19) 0.0896(9) Uani 1 1 d D U . . .
N4 N 0.6664(6) 0.4091(3) 0.8114(3) 0.0935(13) Uani 1 1 d D U . . .
F1 F 0.821(2) 0.3361(16) 0.4823(6) 0.190(6) Uani 0.62(3) 1 d D U P A 1
C1 C 0.6999(10) 0.3332(8) 0.6707(6) 0.087(4) Uani 0.62(3) 1 d D U P A 1
C2 C 0.7736(14) 0.4066(8) 0.6925(7) 0.094(3) Uani 0.62(3) 1 d D U P A 1
C3 C 0.8623(16) 0.4556(11) 0.6452(10) 0.112(4) Uani 0.62(3) 1 d D U P A 1
H3 H 0.910440 0.503425 0.661997 0.134 Uiso 0.62(3) 1 calc R U P A 1
C4 C 0.8790(19) 0.4338(14) 0.5742(10) 0.131(5) Uani 0.62(3) 1 d D U P A 1
H4 H 0.936026 0.466473 0.541706 0.157 Uiso 0.62(3) 1 calc R U P A 1
C5 C 0.8077(18) 0.3610(14) 0.5523(7) 0.119(4) Uani 0.62(3) 1 d D U P A 1
C6 C 0.7205(14) 0.3124(12) 0.5987(7) 0.105(4) Uani 0.62(3) 1 d D U P A 1
H6 H 0.674175 0.264368 0.581335 0.126 Uiso 0.62(3) 1 calc R U P A 1
C7 C 0.7717(14) 0.4344(8) 0.7647(6) 0.078(3) Uani 0.62(3) 1 d D U P A 1
H7 H 0.849417 0.472397 0.779283 0.094 Uiso 0.62(3) 1 calc R U P A 1
O2 O 0.3519(4) 0.3600(2) 0.86763(18) 0.0905(9) Uani 1 1 d D U . . .
N3 N 0.3306(6) 0.3813(3) 0.7223(2) 0.0989(13) Uani 1 1 d D U . . .
F2 F 0.168(2) 0.5901(13) 0.9935(10) 0.190(7) Uani 0.433(18) 1 d D U P B 1
C16 C 0.2458(18) 0.4474(8) 0.7323(9) 0.075(4) Uani 0.433(18) 1 d D U P B 1
H16 H 0.191547 0.473529 0.694455 0.089 Uiso 0.433(18) 1 calc R U P B 1
C17 C 0.2414(17) 0.4770(9) 0.8037(9) 0.092(4) Uani 0.433(18) 1 d D U P B 1
C18 C 0.2876(13) 0.4342(7) 0.8645(10) 0.092(5) Uani 0.433(18) 1 d D U P B 1
C19 C 0.2597(15) 0.4765(10) 0.9292(11) 0.109(5) Uani 0.433(18) 1 d D U P B 1
H19 H 0.287037 0.452160 0.973159 0.131 Uiso 0.433(18) 1 calc R U P B 1
C20 C 0.1924(19) 0.5537(11) 0.9292(11) 0.120(5) Uani 0.433(18) 1 d D U P B 1
C21 C 0.148(2) 0.5935(12) 0.8662(13) 0.121(6) Uani 0.433(18) 1 d D U P B 1
H21 H 0.103541 0.645815 0.867974 0.145 Uiso 0.433(18) 1 calc R U P B 1
C22 C 0.169(2) 0.5563(10) 0.8032(12) 0.103(5) Uani 0.433(18) 1 d D U P B 1
H22 H 0.138188 0.581057 0.759902 0.124 Uiso 0.433(18) 1 calc R U P B 1
N1 N 0.3408(6) 0.2141(3) 0.7751(3) 0.0970(13) Uani 1 1 d . . . . .
H1 H 0.242044 0.220013 0.804588 0.116 Uiso 1 1 calc R U . . .
N2 N 0.6086(6) 0.2495(3) 0.8673(3) 0.0931(12) Uani 1 1 d . . . . .
H2 H 0.709873 0.230903 0.844421 0.112 Uiso 1 1 calc R U . . .
C8 C 0.6975(9) 0.4320(5) 0.8876(4) 0.116(2) Uani 1 1 d . . . . .
H8A H 0.596822 0.449475 0.910453 0.139 Uiso 1 1 calc R U . . .
H8B H 0.774544 0.476878 0.889607 0.139 Uiso 1 1 calc R U . . .
C9 C 0.7666(10) 0.3580(5) 0.9277(4) 0.134(3) Uani 1 1 d . . . . .
H9A H 0.862434 0.339172 0.901785 0.161 Uiso 1 1 calc R U . . .
H9B H 0.801786 0.375573 0.975482 0.161 Uiso 1 1 calc R U . . .
C10 C 0.6524(10) 0.2871(5) 0.9367(3) 0.119(2) Uani 1 1 d . . . . .
H10A H 0.703283 0.246308 0.967482 0.143 Uiso 1 1 calc R U . . .
H10B H 0.553941 0.305668 0.960785 0.143 Uiso 1 1 calc R U . . .
C11 C 0.5033(8) 0.1760(4) 0.8786(4) 0.1135(18) Uani 1 1 d . . . . .
H11A H 0.414554 0.189472 0.911246 0.136 Uiso 1 1 calc R U . . .
H11B H 0.566870 0.132497 0.900383 0.136 Uiso 1 1 calc R U . . .
C12 C 0.4356(8) 0.1479(4) 0.8068(4) 0.1102(18) Uani 1 1 d . . . . .
H12A H 0.524036 0.132919 0.774487 0.132 Uiso 1 1 calc R U . . .
H12B H 0.366935 0.100318 0.813959 0.132 Uiso 1 1 calc R U . . .
C13 C 0.2877(9) 0.1962(5) 0.7002(4) 0.122(2) Uani 1 1 d . . . . .
H13A H 0.220917 0.147294 0.700620 0.146 Uiso 1 1 calc R U . . .
H13B H 0.383031 0.185100 0.670715 0.146 Uiso 1 1 calc R U . . .
C14 C 0.1930(10) 0.2641(6) 0.6661(4) 0.136(3) Uani 1 1 d . . . . .
H14A H 0.101355 0.277209 0.697304 0.164 Uiso 1 1 calc R U . . .
H14B H 0.149281 0.244877 0.620252 0.164 Uiso 1 1 calc R U . . .
C15 C 0.2890(9) 0.3410(6) 0.6525(3) 0.125(3) Uani 1 1 d . . . . .
H15A H 0.388219 0.327756 0.626392 0.150 Uiso 1 1 calc R U . . .
H15B H 0.225282 0.378040 0.622749 0.150 Uiso 1 1 calc R U . . .
F1A F 0.853(3) 0.290(2) 0.4827(10) 0.160(8) Uani 0.38(3) 1 d D U P A 2
C1A C 0.7024(14) 0.3238(12) 0.6651(9) 0.085(5) Uani 0.38(3) 1 d D U P A 2
C2A C 0.761(2) 0.4025(13) 0.6811(11) 0.091(5) Uani 0.38(3) 1 d D U P A 2
C3A C 0.852(3) 0.4397(15) 0.6263(13) 0.108(6) Uani 0.38(3) 1 d D U P A 2
H3A H 0.894257 0.491677 0.634659 0.130 Uiso 0.38(3) 1 calc R U P A 2
C4A C 0.882(3) 0.4032(18) 0.5608(13) 0.120(6) Uani 0.38(3) 1 d D U P A 2
H4A H 0.942376 0.430334 0.525399 0.144 Uiso 0.38(3) 1 calc R U P A 2
C5A C 0.822(3) 0.3255(19) 0.5477(10) 0.116(6) Uani 0.38(3) 1 d D U P A 2
C6A C 0.7330(19) 0.2864(17) 0.5996(9) 0.094(5) Uani 0.38(3) 1 d D U P A 2
H6A H 0.692571 0.234224 0.590692 0.113 Uiso 0.38(3) 1 calc R U P A 2
C7A C 0.729(3) 0.4345(17) 0.7504(10) 0.113(7) Uani 0.38(3) 1 d D U P A 2
H7A H 0.759927 0.489054 0.753548 0.136 Uiso 0.38(3) 1 calc R U P A 2
F2A F 0.1107(15) 0.5430(9) 1.0287(8) 0.170(5) Uani 0.567(18) 1 d D U P B 2
C16A C 0.277(2) 0.4511(9) 0.7507(10) 0.126(6) Uani 0.567(18) 1 d D U P B 2
H16A H 0.261151 0.491051 0.715504 0.151 Uiso 0.567(18) 1 calc R U P B 2
C17A C 0.2401(16) 0.4792(8) 0.8206(9) 0.102(4) Uani 0.567(18) 1 d D U P B 2
C18A C 0.2765(11) 0.4295(6) 0.8786(9) 0.088(4) Uani 0.567(18) 1 d D U P B 2
C19A C 0.2334(10) 0.4503(8) 0.9493(8) 0.099(4) Uani 0.567(18) 1 d D U P B 2
H19A H 0.258053 0.415926 0.987929 0.119 Uiso 0.567(18) 1 calc R U P B 2
C20A C 0.1533(12) 0.5232(8) 0.9604(9) 0.114(4) Uani 0.567(18) 1 d D U P B 2
C21A C 0.1142(17) 0.5749(9) 0.9038(11) 0.124(5) Uani 0.567(18) 1 d D U P B 2
H21A H 0.060872 0.624035 0.912596 0.149 Uiso 0.567(18) 1 calc R U P B 2
C22A C 0.1541(18) 0.5532(8) 0.8366(11) 0.120(5) Uani 0.567(18) 1 d D U P B 2
H22A H 0.125020 0.587390 0.798418 0.144 Uiso 0.567(18) 1 calc R U P B 2
O3 O -0.0449(10) 0.2013(8) 0.8159(5) 0.160(4) Uani 0.766(11) 1 d D U P C 1
O4 O 0.1067(9) 0.1548(7) 0.8965(4) 0.167(4) Uani 0.766(11) 1 d D U P C 1
O5 O -0.1347(12) 0.1075(7) 0.8813(7) 0.156(4) Uani 0.766(11) 1 d D U P C 1
N5 N -0.0207(16) 0.1526(7) 0.8675(5) 0.103(3) Uani 0.766(11) 1 d D U P C 1
O3A O 0.046(4) 0.1212(19) 0.8127(16) 0.176(9) Uani 0.234(11) 1 d D U P C 2
O4A O 0.025(4) 0.2233(19) 0.870(2) 0.170(10) Uani 0.234(11) 1 d D U P C 2
O5A O -0.084(5) 0.123(3) 0.9142(18) 0.164(11) Uani 0.234(11) 1 d D U P C 2
N5A N -0.034(7) 0.158(3) 0.860(2) 0.140(10) Uani 0.234(11) 1 d D U P C 2

loop_
_atom_site_aniso_label
_atom_site_aniso_U_11
_atom_site_aniso_U_22
_atom_site_aniso_U_33
_atom_site_aniso_U_23
_atom_site_aniso_U_13
_atom_site_aniso_U_12
Mn1 0.0764(4) 0.0775(4) 0.0723(4) 0.0011(3) -0.0041(3) 0.0010(3)
O1 0.094(2) 0.088(2) 0.087(2) -0.0044(17) 0.0065(18) -0.0076(17)
N4 0.087(3) 0.086(3) 0.107(3) -0.009(2) -0.010(3) 0.007(2)
F1 0.239(13) 0.233(16) 0.097(6) -0.004(7) 0.055(7) -0.022(12)
C1 0.070(6) 0.105(7) 0.085(6) 0.009(6) 0.005(6) 0.011(6)
C2 0.076(6) 0.094(6) 0.113(8) 0.015(6) 0.001(6) -0.001(5)
C3 0.097(6) 0.113(8) 0.127(9) 0.022(7) 0.009(7) 0.000(6)
C4 0.131(8) 0.137(11) 0.124(9) 0.038(9) 0.005(8) -0.001(8)
C5 0.124(7) 0.146(11) 0.086(6) 0.005(7) 0.009(6) 0.001(9)
C6 0.105(6) 0.120(9) 0.091(7) 0.010(6) 0.011(6) 0.001(6)
C7 0.054(5) 0.069(5) 0.112(7) -0.005(5) -0.019(4) 0.001(4)
O2 0.094(2) 0.091(2) 0.086(2) 0.0019(17) 0.0043(18) 0.0170(19)
N3 0.093(3) 0.113(4) 0.091(3) 0.019(3) -0.003(2) -0.005(3)
F2 0.229(15) 0.181(14) 0.161(12) -0.081(10) 0.003(11) 0.060(12)
C16 0.047(5) 0.079(7) 0.097(8) 0.023(6) -0.034(5) -0.001(5)
C17 0.071(7) 0.092(8) 0.113(9) 0.013(8) -0.003(7) 0.010(7)
C18 0.071(8) 0.102(9) 0.102(9) -0.010(8) -0.002(7) 0.010(8)
C19 0.101(9) 0.108(10) 0.119(10) -0.015(9) -0.006(8) 0.015(8)
C20 0.131(10) 0.110(10) 0.120(10) -0.031(8) -0.011(9) 0.014(9)
C21 0.125(10) 0.102(10) 0.135(13) -0.018(10) -0.025(10) 0.015(9)
C22 0.099(8) 0.090(8) 0.121(11) -0.002(8) -0.026(9) 0.010(6)
N1 0.089(3) 0.101(3) 0.102(3) -0.004(2) 0.009(2) -0.007(2)
N2 0.092(3) 0.098(3) 0.089(3) 0.005(2) -0.004(2) 0.013(2)
C8 0.114(5) 0.116(5) 0.118(5) -0.035(4) -0.015(4) -0.004(4)
C9 0.130(6) 0.164(7) 0.109(5) -0.036(5) -0.046(4) 0.022(6)
C10 0.126(5) 0.144(6) 0.088(4) 0.002(4) -0.019(4) 0.023(5)
C11 0.109(4) 0.104(4) 0.128(5) 0.039(4) 0.018(4) 0.015(4)
C12 0.109(4) 0.087(3) 0.134(5) 0.002(3) 0.013(4) -0.008(3)
C13 0.120(5) 0.131(5) 0.115(5) -0.027(4) -0.002(4) -0.030(4)
C14 0.114(5) 0.196(8) 0.100(5) -0.016(5) -0.019(4) -0.021(6)
C15 0.113(4) 0.182(8) 0.079(4) 0.021(4) -0.014(3) 0.012(5)
F1A 0.180(12) 0.21(2) 0.094(8) -0.017(11) 0.043(8) 0.023(14)
C1A 0.075(9) 0.097(9) 0.083(9) 0.006(9) -0.008(8) -0.006(8)
C2A 0.080(9) 0.097(9) 0.097(9) 0.021(8) -0.003(8) 0.005(8)
C3A 0.107(9) 0.116(10) 0.103(10) 0.024(10) -0.001(9) -0.011(9)
C4A 0.118(10) 0.140(13) 0.101(10) 0.026(11) 0.013(9) -0.013(11)
C5A 0.121(9) 0.129(13) 0.098(9) 0.004(10) 0.014(8) 0.006(10)
C6A 0.100(9) 0.104(11) 0.077(8) -0.007(8) 0.011(7) 0.012(8)
C7A 0.098(13) 0.091(10) 0.151(13) 0.010(11) -0.030(11) -0.009(10)
F2A 0.187(9) 0.152(9) 0.170(9) -0.073(7) 0.038(7) 0.025(7)
C16A 0.098(10) 0.138(10) 0.142(11) 0.068(9) -0.036(9) 0.001(8)
C17A 0.091(7) 0.083(7) 0.131(9) -0.012(6) -0.020(6) 0.007(6)
C18A 0.076(6) 0.080(6) 0.108(8) -0.015(6) -0.009(6) 0.005(6)
C19A 0.098(6) 0.082(7) 0.117(8) -0.022(6) 0.008(6) 0.001(5)
C20A 0.108(7) 0.093(8) 0.141(10) -0.028(7) 0.004(7) 0.004(6)
C21A 0.125(9) 0.093(8) 0.154(12) -0.021(8) -0.021(9) 0.014(7)
C22A 0.126(8) 0.093(8) 0.141(11) -0.009(8) -0.045(8) 0.014(7)
O3 0.116(5) 0.248(10) 0.117(5) 0.032(6) 0.007(4) 0.017(6)
O4 0.105(5) 0.243(11) 0.155(6) -0.013(6) -0.021(4) 0.001(6)
O5 0.094(6) 0.167(8) 0.208(10) -0.018(7) 0.010(6) 0.000(5)
N5 0.069(5) 0.135(6) 0.106(5) -0.019(5) 0.005(4) 0.018(5)
O3A 0.174(18) 0.195(18) 0.159(17) -0.005(15) 0.046(15) 0.005(16)
O4A 0.156(19) 0.157(18) 0.20(2) -0.027(17) 0.030(18) 0.009(18)
O5A 0.115(19) 0.21(2) 0.17(2) -0.018(19) 0.046(17) -0.034(17)
N5A 0.087(16) 0.175(18) 0.159(17) 0.012(17) 0.029(16) 0.024(16)

loop_
_atom_type_symbol
_atom_type_description
_atom_type_scat_dispersion_real
_atom_type_scat_dispersion_imag
_atom_type_scat_source
C C 0.0033 0.0016 'International Tables Vol C Tables 4.2.6.8 and 6.1.1.4'
H H 0.0000 0.0000 'International Tables Vol C Tables 4.2.6.8 and 6.1.1.4'
F F 0.0171 0.0103 'International Tables Vol C Tables 4.2.6.8 and 6.1.1.4'
Mn Mn 0.3368 0.7283 'International Tables Vol C Tables 4.2.6.8 and 6.1.1.4'
N N 0.0061 0.0033 'International Tables Vol C Tables 4.2.6.8 and 6.1.1.4'
O O 0.0106 0.0060 'International Tables Vol C Tables 4.2.6.8 and 6.1.1.4'

loop_
_geom_angle_atom_site_label_1
_geom_angle_atom_site_label_2
_geom_angle_atom_site_label_3
_geom_angle
_geom_angle_site_symmetry_1
_geom_angle_site_symmetry_3
_geom_angle_publ_flag
O1 Mn1 N4 87.01(17) . . ?
O1 Mn1 N3 92.62(18) . . ?
O1 Mn1 N1 86.29(17) . . ?
O1 Mn1 N2 91.72(17) . . ?
N4 Mn1 N1 166.75(17) . . ?
N4 Mn1 N2 85.51(18) . . ?
O2 Mn1 O1 179.20(16) . . ?
O2 Mn1 N4 93.70(18) . . ?
O2 Mn1 N3 87.57(18) . . ?
O2 Mn1 N1 92.94(17) . . ?
O2 Mn1 N2 87.97(18) . . ?
N3 Mn1 N4 103.9(2) . . ?
N3 Mn1 N1 87.8(2) . . ?
N3 Mn1 N2 169.8(2) . . ?
N2 Mn1 N1 83.28(19) . . ?
C1 O1 Mn1 123.7(7) . . ?
C1A O1 Mn1 131.5(10) . . ?
C7 N4 Mn1 125.3(7) . . ?
C7 N4 C8 116.0(8) . . ?
C8 N4 Mn1 117.7(4) . . ?
C7A N4 Mn1 110.0(14) . . ?
C7A N4 C8 132.3(14) . . ?
O1 C1 C2 124.0(11) . . ?
O1 C1 C6 120.3(11) . . ?
C6 C1 C2 115.7(10) . . ?
C1 C2 C7 122.9(11) . . ?
C3 C2 C1 122.6(11) . . ?
C3 C2 C7 114.4(11) . . ?
C2 C3 H3 119.9 . . ?
C4 C3 C2 120.3(14) . . ?
C4 C3 H3 119.9 . . ?
C3 C4 H4 121.2 . . ?
C3 C4 C5 117.6(13) . . ?
C5 C4 H4 121.2 . . ?
F1 C5 C4 120.1(13) . . ?
F1 C5 C6 117.5(14) . . ?
C6 C5 C4 122.4(12) . . ?
C1 C6 H6 119.3 . . ?
C5 C6 C1 121.5(12) . . ?
C5 C6 H6 119.3 . . ?
N4 C7 C2 122.4(10) . . ?
N4 C7 H7 118.8 . . ?
C2 C7 H7 118.8 . . ?
C18 O2 Mn1 119.5(8) . . ?
C18A O2 Mn1 131.8(7) . . ?
C16 N3 Mn1 129.4(8) . . ?
C16 N3 C15 111.7(8) . . ?
C15 N3 Mn1 118.5(5) . . ?
C16A N3 Mn1 111.1(9) . . ?
C16A N3 C15 130.3(9) . . ?
N3 C16 H16 122.2 . . ?
N3 C16 C17 115.7(13) . . ?
C17 C16 H16 122.2 . . ?
C16 C17 C22 108.6(13) . . ?
C18 C17 C16 125.6(14) . . ?
C18 C17 C22 125.7(14) . . ?
O2 C18 C17 127.7(15) . . ?
O2 C18 C19 118.9(13) . . ?
C17 C18 C19 113.4(12) . . ?
C18 C19 H19 119.3 . . ?
C20 C19 C18 121.3(15) . . ?
C20 C19 H19 119.3 . . ?
F2 C20 C19 117.8(17) . . ?
F2 C20 C21 119.6(15) . . ?
C19 C20 C21 122.6(15) . . ?
C20 C21 H21 120.5 . . ?
C22 C21 C20 119.1(15) . . ?
C22 C21 H21 120.5 . . ?
C17 C22 H22 121.0 . . ?
C21 C22 C17 117.9(16) . . ?
C21 C22 H22 121.0 . . ?
Mn1 N1 H1 107.1 . . ?
C12 N1 Mn1 105.5(3) . . ?
C12 N1 H1 107.1 . . ?
C12 N1 C13 112.7(5) . . ?
C13 N1 Mn1 116.9(4) . . ?
C13 N1 H1 107.1 . . ?
Mn1 N2 H2 107.4 . . ?
C10 N2 Mn1 117.3(4) . . ?
C10 N2 H2 107.4 . . ?
C10 N2 C11 111.0(5) . . ?
C11 N2 Mn1 105.8(3) . . ?
C11 N2 H2 107.4 . . ?
N4 C8 H8A 109.9 . . ?
N4 C8 H8B 109.9 . . ?
N4 C8 C9 108.9(5) . . ?
H8A C8 H8B 108.3 . . ?
C9 C8 H8A 109.9 . . ?
C9 C8 H8B 109.9 . . ?
C8 C9 H9A 108.3 . . ?
C8 C9 H9B 108.3 . . ?
H9A C9 H9B 107.4 . . ?
C10 C9 C8 115.8(6) . . ?
C10 C9 H9A 108.3 . . ?
C10 C9 H9B 108.3 . . ?
N2 C10 C9 112.4(6) . . ?
N2 C10 H10A 109.1 . . ?
N2 C10 H10B 109.1 . . ?
C9 C10 H10A 109.1 . . ?
C9 C10 H10B 109.1 . . ?
H10A C10 H10B 107.9 . . ?
N2 C11 H11A 109.7 . . ?
N2 C11 H11B 109.7 . . ?
N2 C11 C12 109.7(5) . . ?
H11A C11 H11B 108.2 . . ?
C12 C11 H11A 109.7 . . ?
C12 C11 H11B 109.7 . . ?
N1 C12 C11 108.8(5) . . ?
N1 C12 H12A 109.9 . . ?
N1 C12 H12B 109.9 . . ?
C11 C12 H12A 109.9 . . ?
C11 C12 H12B 109.9 . . ?
H12A C12 H12B 108.3 . . ?
N1 C13 H13A 108.8 . . ?
N1 C13 H13B 108.8 . . ?
N1 C13 C14 113.6(6) . . ?
H13A C13 H13B 107.7 . . ?
C14 C13 H13A 108.8 . . ?
C14 C13 H13B 108.8 . . ?
C13 C14 H14A 108.6 . . ?
C13 C14 H14B 108.6 . . ?
C13 C14 C15 114.8(6) . . ?
H14A C14 H14B 107.5 . . ?
C15 C14 H14A 108.6 . . ?
C15 C14 H14B 108.6 . . ?
N3 C15 C14 110.3(5) . . ?
N3 C15 H15A 109.6 . . ?
N3 C15 H15B 109.6 . . ?
C14 C15 H15A 109.6 . . ?
C14 C15 H15B 109.6 . . ?
H15A C15 H15B 108.1 . . ?
O1 C1A C2A 118.8(16) . . ?
O1 C1A C6A 119.3(16) . . ?
C6A C1A C2A 121.9(14) . . ?
C3A C2A C1A 115.5(15) . . ?
C3A C2A C7A 126.6(17) . . ?
C7A C2A C1A 117.8(18) . . ?
C2A C3A H3A 118.5 . . ?
C4A C3A C2A 122.9(19) . . ?
C4A C3A H3A 118.5 . . ?
C3A C4A H4A 120.3 . . ?
C3A C4A C5A 119.4(18) . . ?
C5A C4A H4A 120.3 . . ?
F1A C5A C4A 119.0(18) . . ?
F1A C5A C6A 121.1(19) . . ?
C6A C5A C4A 120.0(17) . . ?
C1A C6A H6A 119.9 . . ?
C5A C6A C1A 120.3(17) . . ?
C5A C6A H6A 119.9 . . ?
N4 C7A C2A 138(2) . . ?
N4 C7A H7A 111.2 . . ?
C2A C7A H7A 111.2 . . ?
N3 C16A H16A 112.2 . . ?
N3 C16A C17A 135.7(15) . . ?
C17A C16A H16A 112.2 . . ?
C16A C17A C22A 125.1(13) . . ?
C18A C17A C16A 118.1(12) . . ?
C18A C17A C22A 116.6(13) . . ?
O2 C18A C17A 119.8(11) . . ?
O2 C18A C19A 118.4(11) . . ?
C17A C18A C19A 121.8(10) . . ?
C18A C19A H19A 120.9 . . ?
C20A C19A C18A 118.2(12) . . ?
C20A C19A H19A 120.9 . . ?
F2A C20A C19A 118.2(13) . . ?
F2A C20A C21A 119.9(11) . . ?
C19A C20A C21A 122.0(13) . . ?
C20A C21A H21A 120.6 . . ?
C22A C21A C20A 118.9(12) . . ?
C22A C21A H21A 120.6 . . ?
C17A C22A H22A 118.7 . . ?
C21A C22A C17A 122.6(14) . . ?
C21A C22A H22A 118.7 . . ?
O4 N5 O3 117.7(10) . . ?
O4 N5 O5 127.4(13) . . ?
O5 N5 O3 114.9(12) . . ?
O4A N5A O3A 109(3) . . ?
O4A N5A O5A 116(4) . . ?
O5A N5A O3A 121(5) . . ?

loop_
_geom_bond_atom_site_label_1
_geom_bond_atom_site_label_2
_geom_bond_distance
_geom_bond_site_symmetry_2
_geom_bond_publ_flag
Mn1 O1 1.885(3) . ?
Mn1 N4 2.083(5) . ?
Mn1 O2 1.879(3) . ?
Mn1 N3 2.029(5) . ?
Mn1 N1 2.160(5) . ?
Mn1 N2 2.110(4) . ?
O1 C1 1.325(9) . ?
O1 C1A 1.318(11) . ?
N4 C7 1.287(9) . ?
N4 C8 1.475(8) . ?
N4 C7A 1.303(13) . ?
F1 C5 1.356(12) . ?
C1 C2 1.404(12) . ?
C1 C6 1.379(11) . ?
C2 C3 1.390(11) . ?
C2 C7 1.405(11) . ?
C3 H3 0.9300 . ?
C3 C4 1.361(15) . ?
C4 H4 0.9300 . ?
C4 C5 1.387(16) . ?
C5 C6 1.369(13) . ?
C6 H6 0.9300 . ?
C7 H7 0.9300 . ?
O2 C18 1.325(11) . ?
O2 C18A 1.311(9) . ?
N3 C16 1.300(12) . ?
N3 C15 1.484(8) . ?
N3 C16A 1.329(12) . ?
F2 C20 1.340(14) . ?
C16 H16 0.9300 . ?
C16 C17 1.402(14) . ?
C17 C18 1.375(14) . ?
C17 C22 1.426(13) . ?
C18 C19 1.397(13) . ?
C19 H19 0.9300 . ?
C19 C20 1.378(15) . ?
C20 C21 1.380(18) . ?
C21 H21 0.9300 . ?
C21 C22 1.322(18) . ?
C22 H22 0.9300 . ?
N1 H1 0.9800 . ?
N1 C12 1.455(8) . ?
N1 C13 1.476(8) . ?
N2 H2 0.9800 . ?
N2 C10 1.462(8) . ?
N2 C11 1.495(7) . ?
C8 H8A 0.9700 . ?
C8 H8B 0.9700 . ?
C8 C9 1.526(10) . ?
C9 H9A 0.9700 . ?
C9 H9B 0.9700 . ?
C9 C10 1.501(11) . ?
C10 H10A 0.9700 . ?
C10 H10B 0.9700 . ?
C11 H11A 0.9700 . ?
C11 H11B 0.9700 . ?
C11 C12 1.505(9) . ?
C12 H12A 0.9700 . ?
C12 H12B 0.9700 . ?
C13 H13A 0.9700 . ?
C13 H13B 0.9700 . ?
C13 C14 1.493(11) . ?
C14 H14A 0.9700 . ?
C14 H14B 0.9700 . ?
C14 C15 1.505(11) . ?
C15 H15A 0.9700 . ?
C15 H15B 0.9700 . ?
F1A C5A 1.357(14) . ?
C1A C2A 1.407(14) . ?
C1A C6A 1.376(13) . ?
C2A C3A 1.395(13) . ?
C2A C7A 1.405(14) . ?
C3A H3A 0.9300 . ?
C3A C4A 1.370(17) . ?
C4A H4A 0.9300 . ?
C4A C5A 1.384(18) . ?
C5A C6A 1.365(15) . ?
C6A H6A 0.9300 . ?
C7A H7A 0.9300 . ?
F2A C20A 1.346(13) . ?
C16A H16A 0.9300 . ?
C16A C17A 1.402(13) . ?
C17A C18A 1.375(13) . ?
C17A C22A 1.430(13) . ?
C18A C19A 1.392(12) . ?
C19A H19A 0.9300 . ?
C19A C20A 1.376(14) . ?
C20A C21A 1.380(17) . ?
C21A H21A 0.9300 . ?
C21A C22A 1.330(17) . ?
C22A H22A 0.9300 . ?
O3 N5 1.256(16) . ?
O4 N5 1.174(15) . ?
O5 N5 1.217(11) . ?
O3A N5A 1.25(2) . ?
O4A N5A 1.180(18) . ?
O5A N5A 1.221(18) . ?

loop_
_geom_torsion_atom_site_label_1
_geom_torsion_atom_site_label_2
_geom_torsion_atom_site_label_3
_geom_torsion_atom_site_label_4
_geom_torsion
_geom_torsion_site_symmetry_1
_geom_torsion_site_symmetry_2
_geom_torsion_site_symmetry_3
_geom_torsion_site_symmetry_4
_geom_torsion_publ_flag
Mn1 O1 C1 C2 35.4(10) . . . . ?
Mn1 O1 C1 C6 -145.5(6) . . . . ?
Mn1 O1 C1A C2A 26.9(13) . . . . ?
Mn1 O1 C1A C6A -153.5(8) . . . . ?
Mn1 N4 C7 C2 1.0(14) . . . . ?
Mn1 N4 C8 C9 66.6(7) . . . . ?
Mn1 N4 C7A C2A -33(3) . . . . ?
Mn1 O2 C18 C17 31.3(12) . . . . ?
Mn1 O2 C18 C19 -149.3(7) . . . . ?
Mn1 O2 C18A C17A 22.5(11) . . . . ?
Mn1 O2 C18A C19A -158.4(5) . . . . ?
Mn1 N3 C16 C17 -10.0(15) . . . . ?
Mn1 N3 C15 C14 65.9(7) . . . . ?
Mn1 N3 C16A C17A -33.6(17) . . . . ?
Mn1 N1 C12 C11 43.6(5) . . . . ?
Mn1 N1 C13 C14 -56.3(7) . . . . ?
Mn1 N2 C10 C9 -61.7(7) . . . . ?
Mn1 N2 C11 C12 41.5(5) . . . . ?
O1 C1 C2 C3 179.0(6) . . . . ?
O1 C1 C2 C7 2.8(11) . . . . ?
O1 C1 C6 C5 -179.2(6) . . . . ?
O1 C1A C2A C3A 179.5(7) . . . . ?
O1 C1A C2A C7A 1.7(12) . . . . ?
O1 C1A C6A C5A -179.7(7) . . . . ?
N4 Mn1 O1 C1 -40.1(6) . . . . ?
N4 Mn1 O1 C1A -42.5(9) . . . . ?
N4 Mn1 O2 C18 65.6(7) . . . . ?
N4 Mn1 O2 C18A 64.6(7) . . . . ?
N4 C8 C9 C10 -66.5(9) . . . . ?
F1 C5 C6 C1 -179.5(6) . . . . ?
C1 C2 C3 C4 0.9(8) . . . . ?
C1 C2 C7 N4 -20.7(13) . . . . ?
C2 C1 C6 C5 0.0(8) . . . . ?
C2 C3 C4 C5 -1.4(5) . . . . ?
C3 C2 C7 N4 162.8(10) . . . . ?
C3 C4 C5 F1 -179.8(6) . . . . ?
C3 C4 C5 C6 1.2(8) . . . . ?
C4 C5 C6 C1 -0.6(9) . . . . ?
C6 C1 C2 C3 -0.2(9) . . . . ?
C6 C1 C2 C7 -176.4(6) . . . . ?
C7 N4 C8 C9 -102.7(9) . . . . ?
C7 C2 C3 C4 177.4(5) . . . . ?
O2 C18 C19 C20 -179.7(6) . . . . ?
O2 C18A C19A C20A -179.6(5) . . . . ?
N3 Mn1 O1 C1 63.7(6) . . . . ?
N3 Mn1 O1 C1A 61.3(9) . . . . ?
N3 Mn1 O2 C18 -38.2(7) . . . . ?
N3 Mn1 O2 C18A -39.3(7) . . . . ?
N3 C16 C17 C18 -14.6(14) . . . . ?
N3 C16 C17 C22 169.8(10) . . . . ?
N3 C16A C17A C18A 7.3(18) . . . . ?
N3 C16A C17A C22A -167.2(12) . . . . ?
F2 C20 C21 C22 -178.6(6) . . . . ?
C16 N3 C15 C14 -107.7(10) . . . . ?
C16 C17 C18 O2 3.7(15) . . . . ?
C16 C17 C18 C19 -175.7(7) . . . . ?
C16 C17 C22 C21 177.4(6) . . . . ?
C17 C18 C19 C20 -0.2(8) . . . . ?
C18 C17 C22 C21 1.8(11) . . . . ?
C18 C19 C20 F2 179.5(6) . . . . ?
C18 C19 C20 C21 0.4(6) . . . . ?
C19 C20 C21 C22 0.5(9) . . . . ?
C20 C21 C22 C17 -1.5(9) . . . . ?
C22 C17 C18 O2 178.6(8) . . . . ?
C22 C17 C18 C19 -0.9(11) . . . . ?
N1 Mn1 O1 C1 151.3(6) . . . . ?
N1 Mn1 O1 C1A 148.9(9) . . . . ?
N1 Mn1 O2 C18 -125.8(7) . . . . ?
N1 Mn1 O2 C18A -126.9(7) . . . . ?
N1 C13 C14 C15 66.5(8) . . . . ?
N2 Mn1 O1 C1 -125.6(6) . . . . ?
N2 Mn1 O1 C1A -127.9(9) . . . . ?
N2 Mn1 O2 C18 151.0(7) . . . . ?
N2 Mn1 O2 C18A 149.9(7) . . . . ?
N2 C11 C12 N1 -59.4(6) . . . . ?
C8 N4 C7 C2 169.4(8) . . . . ?
C8 N4 C7A C2A 149.3(17) . . . . ?
C8 C9 C10 N2 65.4(8) . . . . ?
C10 N2 C11 C12 169.8(5) . . . . ?
C11 N2 C10 C9 176.5(5) . . . . ?
C12 N1 C13 C14 -178.8(6) . . . . ?
C13 N1 C12 C11 172.3(5) . . . . ?
C13 C14 C15 N3 -69.4(8) . . . . ?
C15 N3 C16 C17 162.7(8) . . . . ?
C15 N3 C16A C17A 143.5(12) . . . . ?
F1A C5A C6A C1A -179.8(7) . . . . ?
C1A C2A C3A C4A 0.5(9) . . . . ?
C1A C2A C7A N4 8(2) . . . . ?
C2A C1A C6A C5A -0.1(10) . . . . ?
C2A C3A C4A C5A -0.8(6) . . . . ?
C3A C2A C7A N4 -170(2) . . . . ?
C3A C4A C5A F1A -179.8(6) . . . . ?
C3A C4A C5A C6A 0.6(8) . . . . ?
C4A C5A C6A C1A -0.1(9) . . . . ?
C6A C1A C2A C3A -0.1(11) . . . . ?
C6A C1A C2A C7A -177.9(7) . . . . ?
C7A N4 C8 C9 -116.1(18) . . . . ?
C7A C2A C3A C4A 178.1(6) . . . . ?
F2A C20A C21A C22A -178.4(6) . . . . ?
C16A N3 C15 C14 -111.0(12) . . . . ?
C16A C17A C18A O2 3.5(12) . . . . ?
C16A C17A C18A C19A -175.6(7) . . . . ?
C16A C17A C22A C21A 176.3(7) . . . . ?
C17A C18A C19A C20A -0.5(8) . . . . ?
C18A C17A C22A C21A 1.7(9) . . . . ?
C18A C19A C20A F2A 179.6(5) . . . . ?
C18A C19A C20A C21A 0.5(6) . . . . ?
C19A C20A C21A C22A 0.6(8) . . . . ?
C20A C21A C22A C17A -1.7(9) . . . . ?
C22A C17A C18A O2 178.5(6) . . . . ?
C22A C17A C18A C19A -0.6(10) . . . . ?

loop_
_twin_individual_id
_twin_individual_mass_fraction_refined
1 0.55(4)
2 0.45(4)
